data_4518510
loop_
_publ_author_name
'Zhang, Jialong'
'Mason, Alexander H.'
'Motta, Alessandro'
'Cesar, Laryssa G.'
'Kratish, Yosi'
'Lohr, Tracy L.'
'Miller, Jeffrey T.'
'Gao, Yanshan'
'Marks, Tobin J.'

_publ_section_title
;
 Surface vs Homogeneous Organo-Hafnium Catalyst Ion-Pairing and Ligand
 Effects on Ethylene Homo- and Copolymerizations
;
_journal_name_full 'ACS Catalysis'
_journal_page_first 3239
_journal_page_last 3250
_journal_paper_doi 10.1021/acscatal.0c04678
_journal_year 2021
_chemical_formula_moiety 'C30 H42 Hf N2'
_chemical_formula_sum 'C30 H42 Hf N2'
_chemical_formula_weight 609.14
_space_group_crystal_system monoclinic
_space_group_IT_number 13
_space_group_name_Hall '-P 2yc'
_space_group_name_H-M_alt 'P 1 2/c 1'
_atom_sites_solution_hydrogens geom
_atom_sites_solution_primary dual
_audit_creation_date 2016-08-24
_audit_creation_method
;
Olex2 1.2
(compiled 2016.08.23 svn.r3337 for OlexSys, GUI svn.r5217)
;
_cell_angle_alpha 90
_cell_angle_beta 90.416(4)
_cell_angle_gamma 90
_cell_formula_units_Z 8
_cell_length_a 17.2803(12)
_cell_length_b 9.5964(6)
_cell_length_c 33.993(2)
_cell_measurement_reflns_used 9853
_cell_measurement_temperature 100(2)
_cell_measurement_theta_max 26.256
_cell_measurement_theta_min 2.357
_cell_volume 5636.9(6)
_computing_cell_refinement 'SAINT V8.34A (Bruker, 2013)'
_computing_data_collection 'APEX2 V2014.11-0 (Bruker, 2014)'
_computing_data_reduction 'Bruker SAINT'
_computing_molecular_graphics 'Olex2 (Dolomanov et al., 2009)'
_computing_publication_material 'Olex2 (Dolomanov et al., 2009)'
_computing_structure_refinement 'ShelXL (Sheldrick, 2015)'
_computing_structure_solution 'ShelXT (Sheldrick, 2015)'
_diffrn_ambient_temperature 99.82
_diffrn_detector_area_resol_mean 8
_diffrn_measured_fraction_theta_full 0.680
_diffrn_measured_fraction_theta_max 0.825
_diffrn_measurement_device_type 'Bruker Kappa APEX CCD area detector'
_diffrn_measurement_method '\w and \f scans'
_diffrn_radiation_monochromator 'QuazarTM optics'
_diffrn_radiation_type MoK\a
_diffrn_radiation_wavelength 0.71073
_diffrn_reflns_av_R_equivalents 0.0560
_diffrn_reflns_av_unetI/netI 0.2196
_diffrn_reflns_Laue_measured_fraction_full 0.680
_diffrn_reflns_Laue_measured_fraction_max 0.825
_diffrn_reflns_limit_h_max 19
_diffrn_reflns_limit_h_min -19
_diffrn_reflns_limit_k_max 10
_diffrn_reflns_limit_k_min 0
_diffrn_reflns_limit_l_max 37
_diffrn_reflns_limit_l_min 0
_diffrn_reflns_number 94890
_diffrn_reflns_point_group_measured_fraction_full 0.680
_diffrn_reflns_point_group_measured_fraction_max 0.825
_diffrn_reflns_theta_full 25.242
_diffrn_reflns_theta_max 23.564
_diffrn_reflns_theta_min 1.674
_diffrn_source microsource
_exptl_absorpt_coefficient_mu 3.720
_exptl_absorpt_correction_T_max 0.6802
_exptl_absorpt_correction_T_min 0.5823
_exptl_absorpt_correction_type multi-scan
_exptl_absorpt_process_details
;
 TWINABS-2012/1 (Bruker,2012) was used for absorption correction.
 
For component 1:
 wR2(int) was 0.0803 before and 0.0470 after correction.
 The Ratio of minimum to maximum transmission not present.
 The \l/2 correction factor is Not present
 
For component 2:
 wR2(int) was 0.1178 before and 0.0604 after correction.
 The Ratio of minimum to maximum transmission is 0.84.
 The \l/2 correction factor is Not present

Final HKLF 4 output contains 49481 reflections, Rint = 0.0560
 (26422 with I > 3sig(I), Rint = 0.0443)
;
_exptl_crystal_colour colourless
_exptl_crystal_colour_primary colourless
_exptl_crystal_density_diffrn 1.436
_exptl_crystal_description needle
_exptl_crystal_F_000 2464
_exptl_crystal_size_max 0.125
_exptl_crystal_size_mid 0.039
_exptl_crystal_size_min 0.028
_refine_diff_density_max 1.430
_refine_diff_density_min -1.473
_refine_diff_density_rms 0.267
_refine_ls_extinction_method none
_refine_ls_goodness_of_fit_ref 1.102
_refine_ls_hydrogen_treatment constr
_refine_ls_matrix_type full
_refine_ls_number_parameters 613
_refine_ls_number_reflns 6945
_refine_ls_number_restraints 558
_refine_ls_restrained_S_all 1.063
_refine_ls_R_factor_all 0.1411
_refine_ls_R_factor_gt 0.0949
_refine_ls_shift/su_max 0.001
_refine_ls_shift/su_mean 0.000
_refine_ls_structure_factor_coef Fsqd
_refine_ls_weighting_details 'w=1/[\s^2^(Fo^2^)+(0.0799P)^2^+305.3650P] where P=(Fo^2^+2Fc^2^)/3'
_refine_ls_weighting_scheme calc
_refine_ls_wR_factor_gt 0.2218
_refine_ls_wR_factor_ref 0.2365
_reflns_Friedel_coverage 0.000
_reflns_number_gt 4785
_reflns_number_total 6945
_reflns_threshold_expression 'I > 2\s(I)'
_cod_data_source_file cs0c04678_si_001.cif
_cod_data_source_block cx0832_a
_cod_original_cell_volume 5636.8(6)
_cod_database_code 4518510
_shelxl_version_number 2013-4
_shelx_space_group_comment
;
The symmetry employed for this shelxl refinement is uniquely defined
by the following loop, which should always be used as a source of
symmetry information in preference to the above space-group names.
They are only intended as comments.
;
_shelx_estimated_absorpt_t_max 0.903
_shelx_estimated_absorpt_t_min 0.653
_olex2_refinement_description
;
1. Fixed Uiso
 At 1.2 times of:
  All C(H) groups
 At 1.5 times of:
  All C(H,H,H) groups
2. Rigid body (RIGU) restrains
 All non-hydrogen atoms
 with sigma for 1-2 distances of 0.001 and sigma for 1-3 distances of 0.001
3.a Ternary CH refined with riding coordinates:
 C9(H9), C16(H16), C25(H25), C28(H28), C9A(H9A), C16A(H16A), C25A(H25A),
 C28A(H28A)
3.b Aromatic/amide H refined with riding coordinates:
 C4(H4), C5(H5), C6(H6), C7(H7), C12(H12), C13(H13), C14(H14), C15(H15),
 C21(H21), C22(H22), C23(H23), C4A(H4A), C5A(H5A), C6A(H6A), C7A(H7A),
 C12A(H12A), C13A(H13A), C14A(H14A), C15A(H15A), C21A(H21A), C22A(H22A),
 C23A(H23A)
3.c Idealised Me refined as rotating group:
 C1(H1A,H1B,H1C), C2(H2A,H2B,H2C), C3(H3A,H3B,H3C), C17(H17A,H17B,H17C),
 C18(H18A,H18B,H18C), C26(H26A,H26B,H26C), C27(H27A,H27B,H27C), C29(H29A,H29B,
 H29C), C30(H30A,H30B,H30C), C1A(H1AA,H1AB,H1AC), C2A(H2AA,H2AB,H2AC), C3A(H3AA,
 H3AB,H3AC), C17A(H17D,H17E,H17F), C18A(H18D,H18E,H18F), C26A(H26D,H26E,H26F),
 C27A(H27D,H27E,H27F), C29A(H29D,H29E,H29F), C30A(H30D,H30E,H30F)
;
_olex2_date_sample_data_collection 2016-08-23
_olex2_date_sample_submission 2016-08-16
_olex2_diffrn_ambient_temperature_device 'Oxford Cryosystems'
_olex2_exptl_crystal_mounting_method 'The crystal was mounted on a MITIGEN holder in Paratone oil'
_olex2_submission_original_sample_id cx0832
_olex2_submission_special_instructions 'No special instructions were received'

loop_
_space_group_symop_operation_xyz
'x, y, z'
'-x, y, -z+1/2'
'-x, -y, -z'
'x, -y, z-1/2'

loop_
_atom_site_label
_atom_site_type_symbol
_atom_site_fract_x
_atom_site_fract_y
_atom_site_fract_z
_atom_site_U_iso_or_equiv
_atom_site_adp_type
_atom_site_occupancy
_atom_site_site_symmetry_order
_atom_site_calc_flag
_atom_site_refinement_flags_posn
_atom_site_refinement_flags_adp
_atom_site_refinement_flags_occupancy
_atom_site_disorder_assembly
_atom_site_disorder_group
Hf1 Hf 0.70890(6) 0.14321(9) 0.66587(3) 0.0228(3) Uani 1 1 d . U . . .
N1 N 0.6736(10) -0.0868(17) 0.6869(5) 0.0237(19) Uani 1 1 d . U . . .
N2 N 0.6916(10) 0.0186(17) 0.6172(5) 0.0234(15) Uani 1 1 d . U . . .
C1 C 0.7170(14) 0.357(2) 0.6391(7) 0.031(3) Uani 1 1 d . U . . .
H1A H 0.7077 0.3506 0.6106 0.046 Uiso 1 1 calc GR . . . .
H1B H 0.7687 0.3953 0.6439 0.046 Uiso 1 1 calc GR . . . .
H1C H 0.6781 0.4179 0.6509 0.046 Uiso 1 1 calc GR . . . .
C2 C 0.8184(12) 0.113(2) 0.6995(7) 0.029(2) Uani 1 1 d . U . . .
H2A H 0.8064 0.0865 0.7266 0.043 Uiso 1 1 calc GR . . . .
H2B H 0.8481 0.1998 0.6995 0.043 Uiso 1 1 calc GR . . . .
H2C H 0.8488 0.0388 0.6871 0.043 Uiso 1 1 calc GR . . . .
C3 C 0.6135(12) 0.208(2) 0.7071(6) 0.026(2) Uani 1 1 d . U . . .
H3A H 0.5674 0.2332 0.6917 0.039 Uiso 1 1 calc GR . . . .
H3B H 0.6306 0.2879 0.7227 0.039 Uiso 1 1 calc GR . . . .
H3C H 0.6011 0.1300 0.7246 0.039 Uiso 1 1 calc GR . . . .
C4 C 0.6613(16) -0.125(2) 0.7242(7) 0.044(6) Uani 1 1 d . U . . .
H4 H 0.6711 -0.0598 0.7446 0.053 Uiso 1 1 calc R . . . .
C5 C 0.6345(15) -0.258(2) 0.7343(7) 0.039(6) Uani 1 1 d . U . . .
H5 H 0.6248 -0.2811 0.7609 0.046 Uiso 1 1 calc R . . . .
C6 C 0.6229(14) -0.352(2) 0.7057(7) 0.033(5) Uani 1 1 d . U . . .
H6 H 0.6069 -0.4435 0.7122 0.039 Uiso 1 1 calc R . . . .
C7 C 0.6343(13) -0.315(2) 0.6664(7) 0.031(5) Uani 1 1 d . U . . .
H7 H 0.6235 -0.3786 0.6457 0.037 Uiso 1 1 calc R . . . .
C8 C 0.6614(12) -0.184(2) 0.6586(6) 0.022(2) Uani 1 1 d . U . . .
C9 C 0.6720(12) -0.133(2) 0.6173(6) 0.0226(17) Uani 1 1 d . U . . .
H9 H 0.6221 -0.1455 0.6026 0.027 Uiso 1 1 calc R . . . .
C10 C 0.7333(12) -0.226(2) 0.5984(6) 0.023(2) Uani 1 1 d . U . . .
C11 C 0.7196(13) -0.303(2) 0.5636(7) 0.031(3) Uani 1 1 d . U . . .
C12 C 0.7786(13) -0.389(2) 0.5519(7) 0.030(5) Uani 1 1 d . U . . .
H12 H 0.7715 -0.4433 0.5289 0.036 Uiso 1 1 calc R . . . .
C13 C 0.8485(12) -0.400(2) 0.5723(7) 0.023(4) Uani 1 1 d . U . . .
H13 H 0.8876 -0.4620 0.5635 0.027 Uiso 1 1 calc R . . . .
C14 C 0.8601(13) -0.321(2) 0.6047(6) 0.024(4) Uani 1 1 d . U . . .
H14 H 0.9085 -0.3237 0.6181 0.029 Uiso 1 1 calc R . . . .
C15 C 0.8021(12) -0.237(2) 0.6184(6) 0.022(4) Uani 1 1 d . U . . .
H15 H 0.8098 -0.1855 0.6420 0.026 Uiso 1 1 calc R . . . .
C16 C 0.6483(13) -0.300(3) 0.5396(7) 0.036(3) Uani 1 1 d . U . . .
H16 H 0.6127 -0.2340 0.5531 0.043 Uiso 1 1 calc R . . . .
C17 C 0.6598(14) -0.242(3) 0.4986(7) 0.042(5) Uani 1 1 d . U . . .
H17A H 0.6650 -0.1407 0.5000 0.063 Uiso 1 1 calc GR . . . .
H17B H 0.6151 -0.2663 0.4821 0.063 Uiso 1 1 calc GR . . . .
H17C H 0.7068 -0.2822 0.4872 0.063 Uiso 1 1 calc GR . . . .
C18 C 0.6082(15) -0.435(3) 0.5391(8) 0.051(5) Uani 1 1 d . U . . .
H18A H 0.6425 -0.5064 0.5283 0.077 Uiso 1 1 calc GR . . . .
H18B H 0.5614 -0.4280 0.5228 0.077 Uiso 1 1 calc GR . . . .
H18C H 0.5940 -0.4606 0.5660 0.077 Uiso 1 1 calc GR . . . .
C19 C 0.6894(13) 0.081(2) 0.5781(6) 0.0223(19) Uani 1 1 d . U . . .
C20 C 0.6156(13) 0.116(2) 0.5611(7) 0.027(3) Uani 1 1 d . U . . .
C21 C 0.6128(13) 0.173(2) 0.5247(7) 0.030(4) Uani 1 1 d . U . . .
H21 H 0.5636 0.1959 0.5139 0.036 Uiso 1 1 calc R . . . .
C22 C 0.6751(13) 0.197(3) 0.5033(7) 0.038(5) Uani 1 1 d . U . . .
H22 H 0.6708 0.2347 0.4775 0.045 Uiso 1 1 calc R . . . .
C23 C 0.7471(14) 0.167(2) 0.5198(7) 0.032(5) Uani 1 1 d . U . . .
H23 H 0.7919 0.1868 0.5047 0.039 Uiso 1 1 calc R . . . .
C24 C 0.7572(13) 0.110(2) 0.5567(7) 0.032(3) Uani 1 1 d . U . . .
C25 C 0.5410(13) 0.097(2) 0.5853(7) 0.029(3) Uani 1 1 d . U . . .
H25 H 0.5556 0.0533 0.6110 0.034 Uiso 1 1 calc R . . . .
C26 C 0.5014(13) 0.240(2) 0.5940(7) 0.033(4) Uani 1 1 d . U . . .
H26A H 0.5403 0.3065 0.6038 0.049 Uiso 1 1 calc GR . . . .
H26B H 0.4613 0.2277 0.6139 0.049 Uiso 1 1 calc GR . . . .
H26C H 0.4779 0.2768 0.5698 0.049 Uiso 1 1 calc GR . . . .
C27 C 0.4802(13) 0.001(2) 0.5649(7) 0.030(4) Uani 1 1 d . U . . .
H27A H 0.4665 0.0397 0.5391 0.045 Uiso 1 1 calc GR . . . .
H27B H 0.4337 -0.0044 0.5812 0.045 Uiso 1 1 calc GR . . . .
H27C H 0.5020 -0.0924 0.5616 0.045 Uiso 1 1 calc GR . . . .
C28 C 0.8379(13) 0.080(2) 0.5716(7) 0.034(3) Uani 1 1 d . U . . .
H28 H 0.8333 0.0352 0.5980 0.041 Uiso 1 1 calc R . . . .
C29 C 0.8803(14) 0.215(2) 0.5771(7) 0.040(4) Uani 1 1 d . U . . .
H29A H 0.8750 0.2714 0.5532 0.059 Uiso 1 1 calc GR . . . .
H29B H 0.9352 0.1956 0.5821 0.059 Uiso 1 1 calc GR . . . .
H29C H 0.8585 0.2652 0.5995 0.059 Uiso 1 1 calc GR . . . .
C30 C 0.8810(14) -0.022(2) 0.5445(7) 0.036(4) Uani 1 1 d . U . . .
H30A H 0.8494 -0.1061 0.5406 0.053 Uiso 1 1 calc GR . . . .
H30B H 0.9306 -0.0479 0.5566 0.053 Uiso 1 1 calc GR . . . .
H30C H 0.8902 0.0222 0.5190 0.053 Uiso 1 1 calc GR . . . .
Hf1A Hf 0.67077(5) 0.55214(9) 0.86090(3) 0.0253(3) Uani 1 1 d . U . . .
N1A N 0.6321(10) 0.7815(17) 0.8410(5) 0.0249(19) Uani 1 1 d . U . . .
N2A N 0.7680(10) 0.6752(17) 0.8515(5) 0.0257(16) Uani 1 1 d . U . . .
C1A C 0.7230(13) 0.340(2) 0.8700(7) 0.031(3) Uani 1 1 d . U . . .
H1AA H 0.6848 0.2683 0.8631 0.047 Uiso 1 1 calc GR . . . .
H1AB H 0.7386 0.3292 0.8976 0.047 Uiso 1 1 calc GR . . . .
H1AC H 0.7685 0.3298 0.8531 0.047 Uiso 1 1 calc GR . . . .
C2A C 0.5897(12) 0.483(2) 0.8130(7) 0.026(2) Uani 1 1 d . U . . .
H2AA H 0.5505 0.5554 0.8086 0.039 Uiso 1 1 calc GR . . . .
H2AB H 0.5644 0.3963 0.8208 0.039 Uiso 1 1 calc GR . . . .
H2AC H 0.6188 0.4682 0.7888 0.039 Uiso 1 1 calc GR . . . .
C3A C 0.6037(13) 0.585(2) 0.9144(7) 0.029(2) Uani 1 1 d . U . . .
H3AA H 0.5997 0.6854 0.9197 0.043 Uiso 1 1 calc GR . . . .
H3AB H 0.6296 0.5392 0.9366 0.043 Uiso 1 1 calc GR . . . .
H3AC H 0.5518 0.5460 0.9109 0.043 Uiso 1 1 calc GR . . . .
C4A C 0.5554(13) 0.824(2) 0.8361(6) 0.027(5) Uani 1 1 d . U . . .
H4A H 0.5147 0.7600 0.8411 0.032 Uiso 1 1 calc R . . . .
C5A C 0.5382(13) 0.957(2) 0.8242(6) 0.027(4) Uani 1 1 d . U . . .
H5A H 0.4857 0.9841 0.8209 0.032 Uiso 1 1 calc R . . . .
C6A C 0.5957(12) 1.052(2) 0.8169(6) 0.025(4) Uani 1 1 d . U . . .
H6A H 0.5841 1.1439 0.8085 0.031 Uiso 1 1 calc R . . . .
C7A C 0.6697(13) 1.009(2) 0.8222(6) 0.019(4) Uani 1 1 d . U . . .
H7A H 0.7107 1.0721 0.8174 0.023 Uiso 1 1 calc R . . . .
C8A C 0.6878(12) 0.871(2) 0.8347(7) 0.025(3) Uani 1 1 d . U . . .
C9A C 0.7683(12) 0.823(2) 0.8409(7) 0.0279(19) Uani 1 1 d . U . . .
H9A H 0.7951 0.8312 0.8150 0.033 Uiso 1 1 calc R . . . .
C10A C 0.8108(13) 0.918(2) 0.8694(7) 0.029(2) Uani 1 1 d . U . . .
C11A C 0.8768(15) 0.991(2) 0.8606(8) 0.040(3) Uani 1 1 d . U . . .
C12A C 0.9085(14) 1.082(2) 0.8894(8) 0.036(5) Uani 1 1 d . U . . .
H12A H 0.9548 1.1313 0.8838 0.043 Uiso 1 1 calc R . . . .
C13A C 0.8744(14) 1.100(2) 0.9242(8) 0.037(5) Uani 1 1 d . U . . .
H13A H 0.8968 1.1618 0.9428 0.044 Uiso 1 1 calc R . . . .
C14A C 0.8084(14) 1.031(2) 0.9336(8) 0.036(5) Uani 1 1 d . U . . .
H14A H 0.7854 1.0435 0.9586 0.043 Uiso 1 1 calc R . . . .
C15A C 0.7734(13) 0.938(2) 0.9050(7) 0.030(4) Uani 1 1 d . U . . .
H15A H 0.7260 0.8918 0.9105 0.036 Uiso 1 1 calc R . . . .
C16A C 0.9196(15) 0.978(2) 0.8209(8) 0.042(3) Uani 1 1 d . U . . .
H16A H 0.8856 0.9224 0.8029 0.051 Uiso 1 1 calc R . . . .
C17A C 0.9923(15) 0.899(3) 0.8263(8) 0.050(5) Uani 1 1 d . U . . .
H17D H 1.0314 0.9583 0.8388 0.075 Uiso 1 1 calc GR . . . .
H17E H 1.0111 0.8675 0.8006 0.075 Uiso 1 1 calc GR . . . .
H17F H 0.9827 0.8172 0.8430 0.075 Uiso 1 1 calc GR . . . .
C18A C 0.9364(15) 1.114(2) 0.8007(8) 0.049(5) Uani 1 1 d . U . . .
H18D H 0.8879 1.1649 0.7964 0.073 Uiso 1 1 calc GR . . . .
H18E H 0.9611 1.0958 0.7754 0.073 Uiso 1 1 calc GR . . . .
H18F H 0.9712 1.1700 0.8173 0.073 Uiso 1 1 calc GR . . . .
C19A C 0.8415(12) 0.607(2) 0.8475(7) 0.0246(19) Uani 1 1 d . U . . .
C20A C 0.8901(13) 0.576(2) 0.8797(7) 0.029(3) Uani 1 1 d . U . . .
C21A C 0.9586(13) 0.5068(19) 0.8749(7) 0.024(4) Uani 1 1 d . U . . .
H21A H 0.9885 0.4842 0.8976 0.028 Uiso 1 1 calc R . . . .
C22A C 0.9861(14) 0.468(2) 0.8381(7) 0.032(4) Uani 1 1 d . U . . .
H22A H 1.0355 0.4257 0.8351 0.038 Uiso 1 1 calc R . . . .
C23A C 0.9364(14) 0.494(2) 0.8048(8) 0.036(5) Uani 1 1 d . U . . .
H23A H 0.9506 0.4603 0.7796 0.043 Uiso 1 1 calc R . . . .
C24A C 0.8677(13) 0.567(2) 0.8092(7) 0.033(3) Uani 1 1 d . U . . .
C25A C 0.8644(13) 0.621(2) 0.9217(7) 0.031(3) Uani 1 1 d . U . . .
H25A H 0.8133 0.6697 0.9200 0.037 Uiso 1 1 calc R . . . .
C26A C 0.8582(15) 0.498(2) 0.9495(7) 0.036(4) Uani 1 1 d . U . . .
H26D H 0.8376 0.4169 0.9352 0.054 Uiso 1 1 calc GR . . . .
H26E H 0.8234 0.5212 0.9712 0.054 Uiso 1 1 calc GR . . . .
H26F H 0.9096 0.4751 0.9602 0.054 Uiso 1 1 calc GR . . . .
C27A C 0.9267(12) 0.723(2) 0.9401(7) 0.030(4) Uani 1 1 d . U . . .
H27D H 0.9772 0.6766 0.9409 0.045 Uiso 1 1 calc GR . . . .
H27E H 0.9114 0.7485 0.9669 0.045 Uiso 1 1 calc GR . . . .
H27F H 0.9302 0.8073 0.9239 0.045 Uiso 1 1 calc GR . . . .
C28A C 0.8171(14) 0.584(2) 0.7721(7) 0.035(3) Uani 1 1 d . U . . .
H28A H 0.7689 0.6345 0.7798 0.042 Uiso 1 1 calc R . . . .
C29A C 0.7942(13) 0.448(2) 0.7559(7) 0.036(4) Uani 1 1 d . U . . .
H29D H 0.8403 0.3898 0.7522 0.054 Uiso 1 1 calc GR . . . .
H29E H 0.7680 0.4609 0.7305 0.054 Uiso 1 1 calc GR . . . .
H29F H 0.7590 0.4012 0.7742 0.054 Uiso 1 1 calc GR . . . .
C30A C 0.8585(14) 0.672(2) 0.7413(7) 0.040(4) Uani 1 1 d . U . . .
H30D H 0.8820 0.7536 0.7541 0.060 Uiso 1 1 calc GR . . . .
H30E H 0.8211 0.7034 0.7214 0.060 Uiso 1 1 calc GR . . . .
H30F H 0.8989 0.6164 0.7288 0.060 Uiso 1 1 calc GR . . . .

loop_
_atom_site_aniso_label
_atom_site_aniso_U_11
_atom_site_aniso_U_22
_atom_site_aniso_U_33
_atom_site_aniso_U_23
_atom_site_aniso_U_13
_atom_site_aniso_U_12
Hf1 0.0279(6) 0.0180(5) 0.0226(6) -0.0066(5) -0.0029(4) 0.0025(5)
N1 0.028(5) 0.0179(19) 0.025(2) -0.0045(15) -0.004(2) 0.003(2)
N2 0.029(4) 0.017(2) 0.0241(19) -0.0048(15) -0.0035(17) 0.0035(19)
C1 0.043(6) 0.020(2) 0.029(5) -0.005(2) -0.001(4) 0.002(2)
C2 0.032(3) 0.023(4) 0.031(5) -0.005(3) -0.006(3) 0.001(2)
C3 0.031(4) 0.020(4) 0.026(4) -0.006(3) -0.003(3) 0.004(3)
C4 0.082(18) 0.025(3) 0.026(3) -0.005(2) 0.001(3) -0.012(6)
C5 0.065(15) 0.023(4) 0.027(3) -0.004(2) 0.000(4) -0.006(6)
C6 0.050(13) 0.021(3) 0.027(4) -0.004(2) -0.001(4) -0.002(5)
C7 0.047(13) 0.020(3) 0.027(3) -0.004(2) -0.002(4) -0.004(5)
C8 0.022(6) 0.017(2) 0.025(3) -0.0040(17) -0.005(3) 0.005(2)
C9 0.025(4) 0.017(2) 0.025(3) -0.0044(16) -0.004(2) 0.004(2)
C10 0.026(4) 0.016(3) 0.028(3) -0.003(2) -0.001(3) 0.003(3)
C11 0.028(4) 0.031(5) 0.035(4) -0.014(4) -0.004(3) 0.007(4)
C12 0.026(5) 0.028(8) 0.037(6) -0.013(6) -0.004(4) 0.004(5)
C13 0.023(5) 0.012(7) 0.032(7) -0.004(6) 0.000(4) -0.002(5)
C14 0.025(4) 0.014(8) 0.034(7) -0.005(6) -0.003(4) 0.001(4)
C15 0.026(4) 0.011(7) 0.028(5) 0.000(5) -0.001(4) 0.001(4)
C16 0.028(5) 0.043(6) 0.038(5) -0.010(4) -0.006(4) 0.005(4)
C17 0.040(8) 0.047(9) 0.039(5) -0.008(6) -0.009(5) -0.001(7)
C18 0.053(7) 0.053(7) 0.048(8) -0.002(6) -0.019(6) -0.011(6)
C19 0.030(4) 0.013(4) 0.023(2) -0.007(2) -0.0029(19) 0.005(3)
C20 0.031(4) 0.025(6) 0.025(3) -0.002(4) -0.003(2) 0.006(3)
C21 0.031(4) 0.033(11) 0.027(4) 0.001(5) -0.003(3) 0.005(4)
C22 0.032(4) 0.050(13) 0.031(4) 0.009(6) -0.001(3) 0.007(5)
C23 0.032(4) 0.036(12) 0.029(4) 0.004(5) -0.002(3) 0.006(4)
C24 0.031(4) 0.036(7) 0.029(3) 0.004(4) -0.002(2) 0.006(3)
C25 0.031(4) 0.027(6) 0.028(5) -0.002(4) -0.001(3) 0.006(3)
C26 0.034(5) 0.027(6) 0.038(10) -0.003(6) 0.002(5) 0.006(4)
C27 0.031(5) 0.025(7) 0.035(9) -0.002(6) -0.004(4) 0.007(4)
C28 0.031(4) 0.040(7) 0.032(5) 0.003(5) -0.003(3) 0.007(3)
C29 0.032(5) 0.041(7) 0.046(11) 0.000(6) -0.003(4) 0.006(4)
C30 0.033(5) 0.039(7) 0.035(9) 0.003(7) -0.001(4) 0.006(4)
Hf1A 0.0230(6) 0.0198(5) 0.0333(6) 0.0023(5) -0.0019(4) -0.0060(5)
N1A 0.024(2) 0.020(2) 0.031(5) 0.001(2) 0.003(2) -0.0029(15)
N2A 0.0234(19) 0.016(2) 0.038(4) -0.002(2) 0.0019(17) -0.0032(14)
C1A 0.027(5) 0.020(2) 0.046(6) 0.001(3) -0.006(4) -0.006(2)
C2A 0.023(4) 0.020(4) 0.035(4) 0.001(3) 0.000(3) -0.005(3)
C3A 0.028(5) 0.024(4) 0.036(3) 0.002(3) 0.000(3) -0.007(3)
C4A 0.024(3) 0.025(3) 0.032(13) 0.004(5) 0.003(3) -0.0019(19)
C5A 0.026(3) 0.026(3) 0.029(12) 0.004(5) 0.008(4) 0.000(2)
C6A 0.025(3) 0.023(3) 0.028(12) 0.001(5) 0.010(4) 0.001(2)
C7A 0.025(3) 0.018(2) 0.015(10) -0.006(4) 0.010(4) 0.000(2)
C8A 0.024(2) 0.019(2) 0.033(7) -0.001(3) 0.005(2) -0.0018(17)
C9A 0.024(3) 0.016(2) 0.044(5) -0.001(2) 0.004(2) -0.0026(16)
C10A 0.028(3) 0.014(3) 0.047(5) -0.001(3) -0.001(3) 0.000(2)
C11A 0.036(4) 0.029(6) 0.054(5) -0.008(4) 0.005(4) -0.012(4)
C12A 0.035(6) 0.021(8) 0.052(6) -0.005(5) 0.000(4) -0.005(6)
C13A 0.037(7) 0.021(8) 0.053(6) -0.004(5) 0.000(4) -0.003(6)
C14A 0.037(7) 0.021(8) 0.050(5) -0.005(5) 0.000(4) -0.004(6)
C15A 0.031(5) 0.014(8) 0.046(5) -0.001(4) 0.000(4) 0.002(6)
C16A 0.041(5) 0.031(6) 0.055(6) -0.007(4) 0.008(4) -0.009(5)
C17A 0.045(6) 0.040(8) 0.065(9) 0.001(6) 0.014(6) -0.004(6)
C18A 0.045(8) 0.035(6) 0.066(8) -0.001(6) 0.014(7) -0.005(6)
C19A 0.022(2) 0.012(4) 0.039(4) -0.004(3) 0.001(2) -0.005(2)
C20A 0.025(3) 0.024(6) 0.039(4) -0.005(3) 0.001(2) 0.001(4)
C21A 0.021(4) 0.011(8) 0.039(4) -0.004(4) 0.002(3) -0.006(5)
C22A 0.027(4) 0.030(10) 0.039(4) -0.006(5) 0.001(3) 0.004(6)
C23A 0.030(5) 0.037(11) 0.040(4) -0.008(4) -0.001(3) 0.009(6)
C24A 0.028(4) 0.032(6) 0.039(4) -0.006(3) 0.000(2) 0.006(4)
C25A 0.026(5) 0.028(6) 0.039(4) -0.006(3) 0.002(3) 0.001(4)
C26A 0.037(10) 0.030(6) 0.042(5) -0.004(4) 0.001(4) -0.002(6)
C27A 0.025(7) 0.025(7) 0.039(5) -0.005(4) 0.001(4) 0.002(6)
C28A 0.030(5) 0.034(6) 0.040(4) -0.007(3) -0.002(3) 0.007(4)
C29A 0.031(9) 0.036(7) 0.041(6) -0.008(4) -0.001(5) 0.006(6)
C30A 0.039(8) 0.039(8) 0.041(5) -0.006(4) -0.001(4) 0.002(7)

loop_
_atom_type_symbol
_atom_type_description
_atom_type_scat_dispersion_real
_atom_type_scat_dispersion_imag
_atom_type_scat_source
C C 0.0033 0.0016 'International Tables Vol C Tables 4.2.6.8 and 6.1.1.4'
H H 0.0000 0.0000 'International Tables Vol C Tables 4.2.6.8 and 6.1.1.4'
Hf Hf -0.5830 6.1852 'International Tables Vol C Tables 4.2.6.8 and 6.1.1.4'
N N 0.0061 0.0033 'International Tables Vol C Tables 4.2.6.8 and 6.1.1.4'

loop_
_geom_angle_atom_site_label_1
_geom_angle_atom_site_label_2
_geom_angle_atom_site_label_3
_geom_angle
_geom_angle_site_symmetry_1
_geom_angle_site_symmetry_3
_geom_angle_publ_flag
N2 Hf1 N1 70.7(6) . . ?
N2 Hf1 C1 102.3(7) . . ?
N2 Hf1 C2 117.0(7) . . ?
N2 Hf1 C3 123.7(7) . . ?
C1 Hf1 N1 167.4(7) . . ?
C2 Hf1 N1 86.8(7) . . ?
C2 Hf1 C1 105.8(8) . . ?
C2 Hf1 C3 109.9(8) . . ?
C3 Hf1 N1 83.1(7) . . ?
C3 Hf1 C1 92.8(8) . . ?
C4 N1 Hf1 125.3(15) . . ?
C4 N1 C8 117.0(19) . . ?
C8 N1 Hf1 117.6(14) . . ?
C9 N2 Hf1 126.5(13) . . ?
C19 N2 Hf1 119.8(12) . . ?
C19 N2 C9 113.4(16) . . ?
Hf1 C1 H1A 109.5 . . ?
Hf1 C1 H1B 109.5 . . ?
Hf1 C1 H1C 109.5 . . ?
H1A C1 H1B 109.5 . . ?
H1A C1 H1C 109.5 . . ?
H1B C1 H1C 109.5 . . ?
Hf1 C2 H2A 109.5 . . ?
Hf1 C2 H2B 109.5 . . ?
Hf1 C2 H2C 109.5 . . ?
H2A C2 H2B 109.5 . . ?
H2A C2 H2C 109.5 . . ?
H2B C2 H2C 109.5 . . ?
Hf1 C3 H3A 109.5 . . ?
Hf1 C3 H3B 109.5 . . ?
Hf1 C3 H3C 109.5 . . ?
H3A C3 H3B 109.5 . . ?
H3A C3 H3C 109.5 . . ?
H3B C3 H3C 109.5 . . ?
N1 C4 H4 118.7 . . ?
N1 C4 C5 123(2) . . ?
C5 C4 H4 118.7 . . ?
C4 C5 H5 120.6 . . ?
C6 C5 C4 119(2) . . ?
C6 C5 H5 120.6 . . ?
C5 C6 H6 119.9 . . ?
C5 C6 C7 120(2) . . ?
C7 C6 H6 119.9 . . ?
C6 C7 H7 121.1 . . ?
C8 C7 C6 118(2) . . ?
C8 C7 H7 121.1 . . ?
N1 C8 C7 123(2) . . ?
N1 C8 C9 114.4(18) . . ?
C7 C8 C9 122(2) . . ?
N2 C9 C8 110.7(17) . . ?
N2 C9 H9 108.3 . . ?
N2 C9 C10 114.3(17) . . ?
C8 C9 H9 108.3 . . ?
C8 C9 C10 106.7(16) . . ?
C10 C9 H9 108.3 . . ?
C11 C10 C9 123.0(19) . . ?
C15 C10 C9 115.9(19) . . ?
C15 C10 C11 121(2) . . ?
C10 C11 C16 126(2) . . ?
C12 C11 C10 116(2) . . ?
C12 C11 C16 118(2) . . ?
C11 C12 H12 118.4 . . ?
C11 C12 C13 123(2) . . ?
C13 C12 H12 118.4 . . ?
C12 C13 H13 120.5 . . ?
C14 C13 C12 119(2) . . ?
C14 C13 H13 120.5 . . ?
C13 C14 H14 119.9 . . ?
C13 C14 C15 120(2) . . ?
C15 C14 H14 119.9 . . ?
C10 C15 H15 119.6 . . ?
C14 C15 C10 121(2) . . ?
C14 C15 H15 119.6 . . ?
C11 C16 H16 105.8 . . ?
C11 C16 C17 114(2) . . ?
C17 C16 H16 105.8 . . ?
C18 C16 C11 112(2) . . ?
C18 C16 H16 105.8 . . ?
C18 C16 C17 112(2) . . ?
C16 C17 H17A 109.5 . . ?
C16 C17 H17B 109.5 . . ?
C16 C17 H17C 109.5 . . ?
H17A C17 H17B 109.5 . . ?
H17A C17 H17C 109.5 . . ?
H17B C17 H17C 109.5 . . ?
C16 C18 H18A 109.5 . . ?
C16 C18 H18B 109.5 . . ?
C16 C18 H18C 109.5 . . ?
H18A C18 H18B 109.5 . . ?
H18A C18 H18C 109.5 . . ?
H18B C18 H18C 109.5 . . ?
C20 C19 N2 118.7(19) . . ?
C24 C19 N2 122.4(19) . . ?
C24 C19 C20 119(2) . . ?
C19 C20 C25 120(2) . . ?
C21 C20 C19 119(2) . . ?
C21 C20 C25 121(2) . . ?
C20 C21 H21 118.3 . . ?
C22 C21 C20 123(2) . . ?
C22 C21 H21 118.3 . . ?
C21 C22 H22 121.0 . . ?
C21 C22 C23 118(2) . . ?
C23 C22 H22 121.0 . . ?
C22 C23 H23 118.1 . . ?
C24 C23 C22 124(2) . . ?
C24 C23 H23 118.1 . . ?
C19 C24 C28 124(2) . . ?
C23 C24 C19 117(2) . . ?
C23 C24 C28 119(2) . . ?
C20 C25 H25 108.0 . . ?
C20 C25 C26 111.4(18) . . ?
C20 C25 C27 113.3(19) . . ?
C26 C25 H25 108.0 . . ?
C27 C25 H25 108.0 . . ?
C27 C25 C26 108.0(18) . . ?
C25 C26 H26A 109.5 . . ?
C25 C26 H26B 109.5 . . ?
C25 C26 H26C 109.5 . . ?
H26A C26 H26B 109.5 . . ?
H26A C26 H26C 109.5 . . ?
H26B C26 H26C 109.5 . . ?
C25 C27 H27A 109.5 . . ?
C25 C27 H27B 109.5 . . ?
C25 C27 H27C 109.5 . . ?
H27A C27 H27B 109.5 . . ?
H27A C27 H27C 109.5 . . ?
H27B C27 H27C 109.5 . . ?
C24 C28 H28 107.7 . . ?
C24 C28 C30 112(2) . . ?
C29 C28 C24 109.4(19) . . ?
C29 C28 H28 107.7 . . ?
C29 C28 C30 113(2) . . ?
C30 C28 H28 107.7 . . ?
C28 C29 H29A 109.5 . . ?
C28 C29 H29B 109.5 . . ?
C28 C29 H29C 109.5 . . ?
H29A C29 H29B 109.5 . . ?
H29A C29 H29C 109.5 . . ?
H29B C29 H29C 109.5 . . ?
C28 C30 H30A 109.5 . . ?
C28 C30 H30B 109.5 . . ?
C28 C30 H30C 109.5 . . ?
H30A C30 H30B 109.5 . . ?
H30A C30 H30C 109.5 . . ?
H30B C30 H30C 109.5 . . ?
N2A Hf1A N1A 70.1(6) . . ?
N2A Hf1A C1A 102.2(7) . . ?
N2A Hf1A C2A 123.9(8) . . ?
N2A Hf1A C3A 118.6(8) . . ?
C1A Hf1A N1A 169.0(7) . . ?
C2A Hf1A N1A 83.9(7) . . ?
C2A Hf1A C1A 94.6(8) . . ?
C3A Hf1A N1A 87.3(7) . . ?
C3A Hf1A C1A 103.5(9) . . ?
C3A Hf1A C2A 108.3(8) . . ?
C4A N1A Hf1A 124.3(13) . . ?
C8A N1A Hf1A 116.4(14) . . ?
C8A N1A C4A 119.3(18) . . ?
C9A N2A Hf1A 126.3(14) . . ?
C19A N2A Hf1A 118.0(12) . . ?
C19A N2A C9A 114.6(16) . . ?
Hf1A C1A H1AA 109.5 . . ?
Hf1A C1A H1AB 109.5 . . ?
Hf1A C1A H1AC 109.5 . . ?
H1AA C1A H1AB 109.5 . . ?
H1AA C1A H1AC 109.5 . . ?
H1AB C1A H1AC 109.5 . . ?
Hf1A C2A H2AA 109.5 . . ?
Hf1A C2A H2AB 109.5 . . ?
Hf1A C2A H2AC 109.5 . . ?
H2AA C2A H2AB 109.5 . . ?
H2AA C2A H2AC 109.5 . . ?
H2AB C2A H2AC 109.5 . . ?
Hf1A C3A H3AA 109.5 . . ?
Hf1A C3A H3AB 109.5 . . ?
Hf1A C3A H3AC 109.5 . . ?
H3AA C3A H3AB 109.5 . . ?
H3AA C3A H3AC 109.5 . . ?
H3AB C3A H3AC 109.5 . . ?
N1A C4A H4A 119.7 . . ?
C5A C4A N1A 121(2) . . ?
C5A C4A H4A 119.7 . . ?
C4A C5A H5A 119.5 . . ?
C6A C5A C4A 121(2) . . ?
C6A C5A H5A 119.5 . . ?
C5A C6A H6A 121.4 . . ?
C7A C6A C5A 117(2) . . ?
C7A C6A H6A 121.4 . . ?
C6A C7A H7A 119.0 . . ?
C6A C7A C8A 122(2) . . ?
C8A C7A H7A 119.0 . . ?
N1A C8A C7A 120(2) . . ?
N1A C8A C9A 117.9(19) . . ?
C7A C8A C9A 122(2) . . ?
N2A C9A C8A 109.2(17) . . ?
N2A C9A H9A 107.0 . . ?
N2A C9A C10A 115.1(19) . . ?
C8A C9A H9A 107.0 . . ?
C8A C9A C10A 111.0(18) . . ?
C10A C9A H9A 107.0 . . ?
C11A C10A C9A 125(2) . . ?
C11A C10A C15A 121(2) . . ?
C15A C10A C9A 115(2) . . ?
C10A C11A C12A 119(2) . . ?
C10A C11A C16A 123(2) . . ?
C12A C11A C16A 118(2) . . ?
C11A C12A H12A 119.4 . . ?
C13A C12A C11A 121(2) . . ?
C13A C12A H12A 119.4 . . ?
C12A C13A H13A 119.2 . . ?
C12A C13A C14A 122(2) . . ?
C14A C13A H13A 119.2 . . ?
C13A C14A H14A 120.3 . . ?
C13A C14A C15A 119(2) . . ?
C15A C14A H14A 120.3 . . ?
C10A C15A C14A 118(2) . . ?
C10A C15A H15A 120.8 . . ?
C14A C15A H15A 120.8 . . ?
C11A C16A H16A 107.3 . . ?
C17A C16A C11A 110(2) . . ?
C17A C16A H16A 107.3 . . ?
C17A C16A C18A 110(2) . . ?
C18A C16A C11A 115(2) . . ?
C18A C16A H16A 107.3 . . ?
C16A C17A H17D 109.5 . . ?
C16A C17A H17E 109.5 . . ?
C16A C17A H17F 109.5 . . ?
H17D C17A H17E 109.5 . . ?
H17D C17A H17F 109.5 . . ?
H17E C17A H17F 109.5 . . ?
C16A C18A H18D 109.5 . . ?
C16A C18A H18E 109.5 . . ?
C16A C18A H18F 109.5 . . ?
H18D C18A H18E 109.5 . . ?
H18D C18A H18F 109.5 . . ?
H18E C18A H18F 109.5 . . ?
C20A C19A N2A 123(2) . . ?
C20A C19A C24A 118(2) . . ?
C24A C19A N2A 120(2) . . ?
C19A C20A C25A 119(2) . . ?
C21A C20A C19A 121(2) . . ?
C21A C20A C25A 120(2) . . ?
C20A C21A H21A 118.7 . . ?
C20A C21A C22A 123(2) . . ?
C22A C21A H21A 118.7 . . ?
C21A C22A H22A 121.5 . . ?
C21A C22A C23A 117(2) . . ?
C23A C22A H22A 121.5 . . ?
C22A C23A H23A 119.7 . . ?
C24A C23A C22A 121(2) . . ?
C24A C23A H23A 119.7 . . ?
C19A C24A C28A 122(2) . . ?
C23A C24A C19A 121(2) . . ?
C23A C24A C28A 116(2) . . ?
C20A C25A H25A 109.4 . . ?
C20A C25A C27A 109.6(18) . . ?
C26A C25A C20A 112.2(18) . . ?
C26A C25A H25A 109.4 . . ?
C26A C25A C27A 106.7(19) . . ?
C27A C25A H25A 109.4 . . ?
C25A C26A H26D 109.5 . . ?
C25A C26A H26E 109.5 . . ?
C25A C26A H26F 109.5 . . ?
H26D C26A H26E 109.5 . . ?
H26D C26A H26F 109.5 . . ?
H26E C26A H26F 109.5 . . ?
C25A C27A H27D 109.5 . . ?
C25A C27A H27E 109.5 . . ?
C25A C27A H27F 109.5 . . ?
H27D C27A H27E 109.5 . . ?
H27D C27A H27F 109.5 . . ?
H27E C27A H27F 109.5 . . ?
C24A C28A H28A 107.8 . . ?
C29A C28A C24A 111(2) . . ?
C29A C28A H28A 107.8 . . ?
C29A C28A C30A 111(2) . . ?
C30A C28A C24A 111(2) . . ?
C30A C28A H28A 107.8 . . ?
C28A C29A H29D 109.5 . . ?
C28A C29A H29E 109.5 . . ?
C28A C29A H29F 109.5 . . ?
H29D C29A H29E 109.5 . . ?
H29D C29A H29F 109.5 . . ?
H29E C29A H29F 109.5 . . ?
C28A C30A H30D 109.5 . . ?
C28A C30A H30E 109.5 . . ?
C28A C30A H30F 109.5 . . ?
H30D C30A H30E 109.5 . . ?
H30D C30A H30F 109.5 . . ?
H30E C30A H30F 109.5 . . ?

loop_
_geom_bond_atom_site_label_1
_geom_bond_atom_site_label_2
_geom_bond_distance
_geom_bond_site_symmetry_2
_geom_bond_publ_flag
Hf1 N1 2.400(17) . ?
Hf1 N2 2.062(17) . ?
Hf1 C1 2.25(2) . ?
Hf1 C2 2.22(2) . ?
Hf1 C3 2.26(2) . ?
N1 C4 1.34(3) . ?
N1 C8 1.36(3) . ?
N2 C9 1.49(2) . ?
N2 C19 1.46(3) . ?
C1 H1A 0.9800 . ?
C1 H1B 0.9800 . ?
C1 H1C 0.9800 . ?
C2 H2A 0.9800 . ?
C2 H2B 0.9800 . ?
C2 H2C 0.9800 . ?
C3 H3A 0.9800 . ?
C3 H3B 0.9800 . ?
C3 H3C 0.9800 . ?
C4 H4 0.9500 . ?
C4 C5 1.40(3) . ?
C5 H5 0.9500 . ?
C5 C6 1.34(3) . ?
C6 H6 0.9500 . ?
C6 C7 1.40(3) . ?
C7 H7 0.9500 . ?
C7 C8 1.36(3) . ?
C8 C9 1.50(3) . ?
C9 H9 1.0000 . ?
C9 C10 1.53(3) . ?
C10 C11 1.41(3) . ?
C10 C15 1.37(3) . ?
C11 C12 1.37(3) . ?
C11 C16 1.47(3) . ?
C12 H12 0.9500 . ?
C12 C13 1.39(3) . ?
C13 H13 0.9500 . ?
C13 C14 1.35(3) . ?
C14 H14 0.9500 . ?
C14 C15 1.37(3) . ?
C15 H15 0.9500 . ?
C16 H16 1.0000 . ?
C16 C17 1.51(3) . ?
C16 C18 1.47(3) . ?
C17 H17A 0.9800 . ?
C17 H17B 0.9800 . ?
C17 H17C 0.9800 . ?
C18 H18A 0.9800 . ?
C18 H18B 0.9800 . ?
C18 H18C 0.9800 . ?
C19 C20 1.44(3) . ?
C19 C24 1.41(3) . ?
C20 C21 1.35(3) . ?
C20 C25 1.55(3) . ?
C21 H21 0.9500 . ?
C21 C22 1.33(3) . ?
C22 H22 0.9500 . ?
C22 C23 1.39(3) . ?
C23 H23 0.9500 . ?
C23 C24 1.38(3) . ?
C24 C28 1.51(3) . ?
C25 H25 1.0000 . ?
C25 C26 1.57(3) . ?
C25 C27 1.55(3) . ?
C26 H26A 0.9800 . ?
C26 H26B 0.9800 . ?
C26 H26C 0.9800 . ?
C27 H27A 0.9800 . ?
C27 H27B 0.9800 . ?
C27 H27C 0.9800 . ?
C28 H28 1.0000 . ?
C28 C29 1.49(3) . ?
C28 C30 1.54(3) . ?
C29 H29A 0.9800 . ?
C29 H29B 0.9800 . ?
C29 H29C 0.9800 . ?
C30 H30A 0.9800 . ?
C30 H30B 0.9800 . ?
C30 H30C 0.9800 . ?
Hf1A N1A 2.397(17) . ?
Hf1A N2A 2.080(17) . ?
Hf1A C1A 2.25(2) . ?
Hf1A C2A 2.24(2) . ?
Hf1A C3A 2.19(2) . ?
N1A C4A 1.40(3) . ?
N1A C8A 1.31(3) . ?
N2A C9A 1.47(3) . ?
N2A C19A 1.44(3) . ?
C1A H1AA 0.9800 . ?
C1A H1AB 0.9800 . ?
C1A H1AC 0.9800 . ?
C2A H2AA 0.9800 . ?
C2A H2AB 0.9800 . ?
C2A H2AC 0.9800 . ?
C3A H3AA 0.9800 . ?
C3A H3AB 0.9800 . ?
C3A H3AC 0.9800 . ?
C4A H4A 0.9500 . ?
C4A C5A 1.37(3) . ?
C5A H5A 0.9500 . ?
C5A C6A 1.37(3) . ?
C6A H6A 0.9500 . ?
C6A C7A 1.36(3) . ?
C7A H7A 0.9500 . ?
C7A C8A 1.42(3) . ?
C8A C9A 1.48(3) . ?
C9A H9A 1.0000 . ?
C9A C10A 1.51(3) . ?
C10A C11A 1.38(3) . ?
C10A C15A 1.39(3) . ?
C11A C12A 1.42(3) . ?
C11A C16A 1.55(3) . ?
C12A H12A 0.9500 . ?
C12A C13A 1.34(3) . ?
C13A H13A 0.9500 . ?
C13A C14A 1.36(3) . ?
C14A H14A 0.9500 . ?
C14A C15A 1.45(3) . ?
C15A H15A 0.9500 . ?
C16A H16A 1.0000 . ?
C16A C17A 1.48(3) . ?
C16A C18A 1.51(3) . ?
C17A H17D 0.9800 . ?
C17A H17E 0.9800 . ?
C17A H17F 0.9800 . ?
C18A H18D 0.9800 . ?
C18A H18E 0.9800 . ?
C18A H18F 0.9800 . ?
C19A C20A 1.41(3) . ?
C19A C24A 1.43(3) . ?
C20A C21A 1.37(3) . ?
C20A C25A 1.56(3) . ?
C21A H21A 0.9500 . ?
C21A C22A 1.39(3) . ?
C22A H22A 0.9500 . ?
C22A C23A 1.44(3) . ?
C23A H23A 0.9500 . ?
C23A C24A 1.39(3) . ?
C24A C28A 1.54(3) . ?
C25A H25A 1.0000 . ?
C25A C26A 1.52(3) . ?
C25A C27A 1.58(3) . ?
C26A H26D 0.9800 . ?
C26A H26E 0.9800 . ?
C26A H26F 0.9800 . ?
C27A H27D 0.9800 . ?
C27A H27E 0.9800 . ?
C27A H27F 0.9800 . ?
C28A H28A 1.0000 . ?
C28A C29A 1.47(3) . ?
C28A C30A 1.53(3) . ?
C29A H29D 0.9800 . ?
C29A H29E 0.9800 . ?
C29A H29F 0.9800 . ?
C30A H30D 0.9800 . ?
C30A H30E 0.9800 . ?
C30A H30F 0.9800 . ?

loop_
_geom_torsion_atom_site_label_1
_geom_torsion_atom_site_label_2
_geom_torsion_atom_site_label_3
_geom_torsion_atom_site_label_4
_geom_torsion
_geom_torsion_site_symmetry_1
_geom_torsion_site_symmetry_2
_geom_torsion_site_symmetry_3
_geom_torsion_site_symmetry_4
_geom_torsion_publ_flag
Hf1 N1 C4 C5 174.5(19) . . . . ?
Hf1 N1 C8 C7 -173.8(17) . . . . ?
Hf1 N1 C8 C9 0(2) . . . . ?
Hf1 N2 C9 C8 3(2) . . . . ?
Hf1 N2 C9 C10 -117.1(18) . . . . ?
Hf1 N2 C19 C20 -95(2) . . . . ?
Hf1 N2 C19 C24 84(2) . . . . ?
N1 C4 C5 C6 2(4) . . . . ?
N1 C8 C9 N2 -2(2) . . . . ?
N1 C8 C9 C10 123.2(19) . . . . ?
N2 C9 C10 C11 -115(2) . . . . ?
N2 C9 C10 C15 68(2) . . . . ?
N2 C19 C20 C21 -179.5(19) . . . . ?
N2 C19 C20 C25 4(3) . . . . ?
N2 C19 C24 C23 179.2(19) . . . . ?
N2 C19 C24 C28 0(3) . . . . ?
C4 N1 C8 C7 3(3) . . . . ?
C4 N1 C8 C9 177(2) . . . . ?
C4 C5 C6 C7 -3(4) . . . . ?
C5 C6 C7 C8 4(4) . . . . ?
C6 C7 C8 N1 -4(3) . . . . ?
C6 C7 C8 C9 -177(2) . . . . ?
C7 C8 C9 N2 172(2) . . . . ?
C7 C8 C9 C10 -63(3) . . . . ?
C8 N1 C4 C5 -2(4) . . . . ?
C8 C9 C10 C11 122(2) . . . . ?
C8 C9 C10 C15 -54(2) . . . . ?
C9 N2 C19 C20 78(2) . . . . ?
C9 N2 C19 C24 -103(2) . . . . ?
C9 C10 C11 C12 -176(2) . . . . ?
C9 C10 C11 C16 4(4) . . . . ?
C9 C10 C15 C14 178.0(18) . . . . ?
C10 C11 C12 C13 -1(3) . . . . ?
C10 C11 C16 C17 115(3) . . . . ?
C10 C11 C16 C18 -116(3) . . . . ?
C11 C10 C15 C14 1(3) . . . . ?
C11 C12 C13 C14 -1(4) . . . . ?
C12 C11 C16 C17 -65(3) . . . . ?
C12 C11 C16 C18 64(3) . . . . ?
C12 C13 C14 C15 3(3) . . . . ?
C13 C14 C15 C10 -3(3) . . . . ?
C15 C10 C11 C12 1(3) . . . . ?
C15 C10 C11 C16 -180(2) . . . . ?
C16 C11 C12 C13 180(2) . . . . ?
C19 N2 C9 C8 -169.9(16) . . . . ?
C19 N2 C9 C10 70(2) . . . . ?
C19 C20 C21 C22 1(4) . . . . ?
C19 C20 C25 C26 115(2) . . . . ?
C19 C20 C25 C27 -123(2) . . . . ?
C19 C24 C28 C29 -115(2) . . . . ?
C19 C24 C28 C30 120(2) . . . . ?
C20 C19 C24 C23 -2(3) . . . . ?
C20 C19 C24 C28 179(2) . . . . ?
C20 C21 C22 C23 -2(4) . . . . ?
C21 C20 C25 C26 -62(3) . . . . ?
C21 C20 C25 C27 60(3) . . . . ?
C21 C22 C23 C24 2(4) . . . . ?
C22 C23 C24 C19 0(4) . . . . ?
C22 C23 C24 C28 180(2) . . . . ?
C23 C24 C28 C29 66(3) . . . . ?
C23 C24 C28 C30 -59(3) . . . . ?
C24 C19 C20 C21 1(3) . . . . ?
C24 C19 C20 C25 -174.8(19) . . . . ?
C25 C20 C21 C22 177(2) . . . . ?
Hf1A N1A C4A C5A -179.3(16) . . . . ?
Hf1A N1A C8A C7A 179.0(15) . . . . ?
Hf1A N1A C8A C9A -1(3) . . . . ?
Hf1A N2A C9A C8A -4(3) . . . . ?
Hf1A N2A C9A C10A 121.2(18) . . . . ?
Hf1A N2A C19A C20A -89(2) . . . . ?
Hf1A N2A C19A C24A 92(2) . . . . ?
N1A C4A C5A C6A 0(3) . . . . ?
N1A C8A C9A N2A 3(3) . . . . ?
N1A C8A C9A C10A -125(2) . . . . ?
N2A C9A C10A C11A 115(3) . . . . ?
N2A C9A C10A C15A -72(3) . . . . ?
N2A C19A C20A C21A 177.8(18) . . . . ?
N2A C19A C20A C25A -1(3) . . . . ?
N2A C19A C24A C23A -176(2) . . . . ?
N2A C19A C24A C28A -5(3) . . . . ?
C4A N1A C8A C7A -1(3) . . . . ?
C4A N1A C8A C9A 178.9(19) . . . . ?
C4A C5A C6A C7A 0(3) . . . . ?
C5A C6A C7A C8A 0(3) . . . . ?
C6A C7A C8A N1A 1(3) . . . . ?
C6A C7A C8A C9A -179(2) . . . . ?
C7A C8A C9A N2A -177(2) . . . . ?
C7A C8A C9A C10A 55(3) . . . . ?
C8A N1A C4A C5A 1(3) . . . . ?
C8A C9A C10A C11A -120(2) . . . . ?
C8A C9A C10A C15A 53(3) . . . . ?
C9A N2A C19A C20A 102(2) . . . . ?
C9A N2A C19A C24A -77(2) . . . . ?
C9A C10A C11A C12A 176(2) . . . . ?
C9A C10A C11A C16A -5(4) . . . . ?
C9A C10A C15A C14A -177.7(19) . . . . ?
C10A C11A C12A C13A -2(4) . . . . ?
C10A C11A C16A C17A -107(3) . . . . ?
C10A C11A C16A C18A 129(3) . . . . ?
C11A C10A C15A C14A -4(3) . . . . ?
C11A C12A C13A C14A 0(4) . . . . ?
C12A C11A C16A C17A 72(3) . . . . ?
C12A C11A C16A C18A -52(3) . . . . ?
C12A C13A C14A C15A -1(4) . . . . ?
C13A C14A C15A C10A 3(3) . . . . ?
C15A C10A C11A C12A 3(4) . . . . ?
C15A C10A C11A C16A -178(2) . . . . ?
C16A C11A C12A C13A 179(2) . . . . ?
C19A N2A C9A C8A 163.3(18) . . . . ?
C19A N2A C9A C10A -71(3) . . . . ?
C19A C20A C21A C22A 3(3) . . . . ?
C19A C20A C25A C26A 121(2) . . . . ?
C19A C20A C25A C27A -121(2) . . . . ?
C19A C24A C28A C29A -112(2) . . . . ?
C19A C24A C28A C30A 124(2) . . . . ?
C20A C19A C24A C23A 4(3) . . . . ?
C20A C19A C24A C28A 175(2) . . . . ?
C20A C21A C22A C23A -5(3) . . . . ?
C21A C20A C25A C26A -58(3) . . . . ?
C21A C20A C25A C27A 60(3) . . . . ?
C21A C22A C23A C24A 6(3) . . . . ?
C22A C23A C24A C19A -6(3) . . . . ?
C22A C23A C24A C28A -178(2) . . . . ?
C23A C24A C28A C29A 59(3) . . . . ?
C23A C24A C28A C30A -65(3) . . . . ?
C24A C19A C20A C21A -3(3) . . . . ?
C24A C19A C20A C25A 178.5(19) . . . . ?
C25A C20A C21A C22A -178(2) . . . . ?
